data_4120980
loop_
_publ_author_name
'Sibo Lin'
'David E. Herbert'
'Alexandra Velian'
'Michael W. Day'
'Theodor Agapie'

_publ_section_title
;
 Dipalladium(I) Terphenyl Diphosphine Complexes as Models for Two-Site
 Adsorption and Activation of Organic Molecules
;
_journal_name_full 'Journal of the American Chemical Society'
_journal_page_first 15830
_journal_page_last 15840
_journal_paper_doi 10.1021/ja406696k
_journal_volume 135
_journal_year 2013
_chemical_formula_sum 'C37 H48 B2 F8 P2 Pd2'
_chemical_formula_weight 941.11
_chemical_name_systematic
; 
 ? 
;
_space_group_IT_number 19
_symmetry_cell_setting orthorhombic
_symmetry_space_group_name_Hall 'P 2ac 2ab'
_symmetry_space_group_name_H-M 'P 21 21 21'
_atom_sites_solution_hydrogens geom
_atom_sites_solution_primary direct
_atom_sites_solution_secondary difmap
_audit_creation_method SHELXL-97
_cell_angle_alpha 90.00
_cell_angle_beta 90.00
_cell_angle_gamma 90.00
_cell_formula_units_Z 4
_cell_length_a 13.1190(6)
_cell_length_b 15.2041(7)
_cell_length_c 18.3188(9)
_cell_measurement_reflns_used 9639
_cell_measurement_temperature 100(2)
_cell_measurement_theta_max 32.44
_cell_measurement_theta_min 2.22
_cell_volume 3653.9(3)
_computing_cell_refinement 'Bruker SAINT-Plus v7.34A'
_computing_data_collection 'Bruker APEX2 v2.1-0'
_computing_data_reduction 'Bruker SAINT-Plus v7.34A'
_computing_molecular_graphics 'Bruker XP v5.1'
_computing_publication_material 'Bruker XCIF 2008'
_computing_structure_refinement 'SHELXL-97 (Sheldrick, 2008)'
_computing_structure_solution 'SHELXS-97 (Sheldrick, 2008)'
_diffrn_ambient_temperature 100(2)
_diffrn_measured_fraction_theta_full 1.000
_diffrn_measured_fraction_theta_max 0.911
_diffrn_measurement_device_type 'Bruker KAPPA APEX II'
_diffrn_measurement_method '\w scans; 9 settings'
_diffrn_radiation_monochromator graphite
_diffrn_radiation_source 'fine-focus sealed tube'
_diffrn_radiation_type MoK\a
_diffrn_radiation_wavelength 0.71073
_diffrn_reflns_av_R_equivalents 0.0375
_diffrn_reflns_av_sigmaI/netI 0.0292
_diffrn_reflns_limit_h_max 18
_diffrn_reflns_limit_h_min -19
_diffrn_reflns_limit_k_max 21
_diffrn_reflns_limit_k_min -20
_diffrn_reflns_limit_l_max 27
_diffrn_reflns_limit_l_min -26
_diffrn_reflns_number 65562
_diffrn_reflns_theta_full 27.50
_diffrn_reflns_theta_max 33.00
_diffrn_reflns_theta_min 1.74
_exptl_absorpt_coefficient_mu 1.141
_exptl_absorpt_correction_T_max 0.9452
_exptl_absorpt_correction_T_min 0.8475
_exptl_absorpt_correction_type multi-scan
_exptl_absorpt_process_details 'SADABS-2008/1, Bruker-AXS, Madison, WI'
_exptl_crystal_colour Red
_exptl_crystal_density_diffrn 1.711
_exptl_crystal_description Fragment
_exptl_crystal_F_000 1896
_exptl_crystal_size_max 0.15
_exptl_crystal_size_mid 0.10
_exptl_crystal_size_min 0.05
_refine_diff_density_max 0.867
_refine_diff_density_min -0.684
_refine_diff_density_rms 0.085
_refine_ls_abs_structure_details 'Flack H D (1983), Acta Cryst. A39, 876-881'
_refine_ls_abs_structure_Flack 0.454(13)
_refine_ls_extinction_method none
_refine_ls_goodness_of_fit_ref 1.558
_refine_ls_hydrogen_treatment mixed
_refine_ls_matrix_type full
_refine_ls_number_parameters 653
_refine_ls_number_reflns 12161
_refine_ls_number_restraints 0
_refine_ls_restrained_S_all 1.558
_refine_ls_R_factor_all 0.0308
_refine_ls_R_factor_gt 0.0250
_refine_ls_shift/su_max 0.001
_refine_ls_shift/su_mean 0.000
_refine_ls_structure_factor_coef Fsqd
_refine_ls_weighting_details 'calc w=1/[\s^2^(Fo^2^)+(0.0000P)^2^+0.0000P] where P=(Fo^2^+2Fc^2^)/3'
_refine_ls_weighting_scheme calc
_refine_ls_wR_factor_gt 0.0421
_refine_ls_wR_factor_ref 0.0429
_reflns_number_gt 11193
_reflns_number_total 12161
_reflns_threshold_expression >2sigma(I)
_cod_data_source_file ja406696k_03.cif
_cod_data_source_block av01
_cod_database_code 4120980

loop_
_symmetry_equiv_pos_as_xyz
'x, y, z'
'-x+1/2, -y, z+1/2'
'-x, y+1/2, -z+1/2'
'x+1/2, -y+1/2, -z'

loop_
_atom_site_label
_atom_site_type_symbol
_atom_site_fract_x
_atom_site_fract_y
_atom_site_fract_z
_atom_site_U_iso_or_equiv
_atom_site_adp_type
_atom_site_occupancy
_atom_site_symmetry_multiplicity
_atom_site_calc_flag
Pd1 Pd 0.219007(10) 0.416344(8) 0.095347(9) 0.01009(3) Uani 1 1 d
Pd2 Pd 0.226852(9) 0.594331(8) 0.091333(8) 0.01033(3) Uani 1 1 d
P1 P 0.22862(3) 0.26433(3) 0.09627(3) 0.01035(9) Uani 1 1 d
P2 P 0.24307(3) 0.74485(3) 0.09529(3) 0.01060(9) Uani 1 1 d
C1 C 0.35731(14) 0.24299(13) 0.12734(12) 0.0113(4) Uani 1 1 d
C2 C 0.39427(15) 0.16003(15) 0.14642(13) 0.0149(4) Uani 1 1 d
C3 C 0.49571(16) 0.14905(14) 0.16404(13) 0.0149(4) Uani 1 1 d
C4 C 0.56078(15) 0.21969(14) 0.16254(12) 0.0146(4) Uani 1 1 d
C5 C 0.52516(15) 0.30319(14) 0.14558(13) 0.0146(4) Uani 1 1 d
C6 C 0.42231(14) 0.31534(12) 0.12870(12) 0.0108(4) Uani 1 1 d
C7 C 0.38657(12) 0.40811(13) 0.11640(11) 0.0107(4) Uani 1 1 d
C8 C 0.34354(14) 0.45722(13) 0.17387(12) 0.0104(4) Uani 1 1 d
C9 C 0.34615(14) 0.55015(13) 0.17373(11) 0.0103(4) Uani 1 1 d
C10 C 0.39305(13) 0.59649(13) 0.11544(11) 0.0112(4) Uani 1 1 d
C11 C 0.43264(15) 0.54538(14) 0.05557(12) 0.0131(4) Uani 1 1 d
C12 C 0.42916(15) 0.45598(14) 0.05567(12) 0.0135(4) Uani 1 1 d
C13 C 0.43378(14) 0.68699(12) 0.12860(12) 0.0109(4) Uani 1 1 d
C14 C 0.53699(15) 0.69608(14) 0.14489(13) 0.0135(4) Uani 1 1 d
C15 C 0.57590(15) 0.77789(14) 0.16342(12) 0.0142(4) Uani 1 1 d
C16 C 0.51275(16) 0.85068(15) 0.16756(13) 0.0153(4) Uani 1 1 d
C17 C 0.41038(15) 0.84277(14) 0.15046(13) 0.0139(4) Uani 1 1 d
C18 C 0.37108(14) 0.76116(13) 0.12894(12) 0.0115(4) Uani 1 1 d
C19 C 0.14585(15) 0.19575(13) 0.15410(12) 0.0130(4) Uani 1 1 d
C20 C 0.15205(18) 0.22595(18) 0.23309(14) 0.0222(5) Uani 1 1 d
C21 C 0.03679(16) 0.19279(16) 0.12576(15) 0.0180(5) Uani 1 1 d
C22 C 0.22171(15) 0.21845(12) 0.00328(11) 0.0143(4) Uani 1 1 d
C23 C 0.22753(19) 0.11834(13) 0.00001(13) 0.0208(4) Uani 1 1 d
C24 C 0.30443(18) 0.25873(15) -0.04493(14) 0.0195(5) Uani 1 1 d
C25 C 0.15907(15) 0.80313(13) 0.15888(12) 0.0130(4) Uani 1 1 d
C26 C 0.15679(18) 0.75284(16) 0.23037(14) 0.0191(5) Uani 1 1 d
C27 C 0.05178(18) 0.81724(17) 0.12868(16) 0.0212(5) Uani 1 1 d
C28 C 0.23835(15) 0.80086(13) 0.00607(12) 0.0151(4) Uani 1 1 d
C29 C 0.2544(2) 0.90006(15) 0.01095(14) 0.0246(5) Uani 1 1 d
C30 C 0.31314(18) 0.75910(17) -0.04690(14) 0.0206(5) Uani 1 1 d
C31 C 0.06833(14) 0.41832(13) 0.04411(12) 0.0144(4) Uani 1 1 d
C32 C 0.12186(16) 0.45401(15) -0.01618(13) 0.0165(4) Uani 1 1 d
C33 C 0.13190(16) 0.54377(15) -0.02464(13) 0.0165(4) Uani 1 1 d
C34 C 0.08786(14) 0.60159(14) 0.02673(12) 0.0171(4) Uani 1 1 d
C35 C 0.04189(13) 0.56548(13) 0.08923(14) 0.0174(4) Uani 1 1 d
C36 C 0.03107(12) 0.47502(12) 0.09954(12) 0.0162(4) Uani 1 1 d
C37 C -0.02981(18) 0.44104(17) 0.16229(15) 0.0274(5) Uani 1 1 d
H2 H 0.3541(15) 0.1189(14) 0.1475(12) 0.008(6) Uiso 1 1 d
H3 H 0.5172(16) 0.0995(15) 0.1754(12) 0.017(6) Uiso 1 1 d
H4 H 0.6234(15) 0.2125(13) 0.1732(12) 0.006(5) Uiso 1 1 d
H5 H 0.5674(18) 0.3440(15) 0.1451(14) 0.022(7) Uiso 1 1 d
H8 H 0.3266(17) 0.4331(14) 0.2116(13) 0.020(7) Uiso 1 1 d
H9 H 0.3254(13) 0.5759(11) 0.2158(11) -0.002(4) Uiso 1 1 d
H11 H 0.4629(14) 0.5739(13) 0.0157(12) 0.007(5) Uiso 1 1 d
H12 H 0.4531(14) 0.4267(13) 0.0172(11) 0.003(5) Uiso 1 1 d
H14 H 0.5714(15) 0.6457(13) 0.1456(12) 0.006(5) Uiso 1 1 d
H15 H 0.6427(14) 0.7847(12) 0.1754(11) 0.002(5) Uiso 1 1 d
H16 H 0.5360(15) 0.9008(14) 0.1802(12) 0.010(5) Uiso 1 1 d
H17 H 0.3671(14) 0.8886(13) 0.1545(11) 0.001(5) Uiso 1 1 d
H19 H 0.1756(17) 0.1390(14) 0.1510(13) 0.017(6) Uiso 1 1 d
H20A H 0.1365(17) 0.2790(15) 0.2357(13) 0.022(7) Uiso 1 1 d
H20B H 0.2185(19) 0.2235(14) 0.2480(13) 0.028(6) Uiso 1 1 d
H20C H 0.1082(16) 0.1948(14) 0.2621(13) 0.018(6) Uiso 1 1 d
H21A H -0.0001(19) 0.1509(17) 0.1511(15) 0.025(7) Uiso 1 1 d
H21B H 0.0332(17) 0.1745(15) 0.0751(14) 0.024(7) Uiso 1 1 d
H21C H 0.0061(15) 0.2455(15) 0.1324(13) 0.020(7) Uiso 1 1 d
H22 H 0.1554(16) 0.2343(14) -0.0154(12) 0.013(6) Uiso 1 1 d
H23A H 0.2199(16) 0.0985(14) -0.0522(14) 0.030(6) Uiso 1 1 d
H23B H 0.1752(17) 0.0946(15) 0.0262(13) 0.027(6) Uiso 1 1 d
H23C H 0.2967(15) 0.0953(13) 0.0180(12) 0.016(6) Uiso 1 1 d
H24A H 0.3725(18) 0.2431(15) -0.0265(14) 0.022(7) Uiso 1 1 d
H24B H 0.2994(18) 0.3195(15) -0.0464(13) 0.027(7) Uiso 1 1 d
H24C H 0.2918(15) 0.2370(13) -0.0924(13) 0.021(6) Uiso 1 1 d
H25 H 0.1890(16) 0.8560(13) 0.1661(12) 0.011(6) Uiso 1 1 d
H26A H 0.1270(17) 0.7851(15) 0.2582(13) 0.018(7) Uiso 1 1 d
H26B H 0.2194(19) 0.7465(14) 0.2516(13) 0.029(7) Uiso 1 1 d
H26C H 0.1249(16) 0.6931(15) 0.2240(14) 0.024(6) Uiso 1 1 d
H27A H 0.0145(16) 0.7580(16) 0.1239(14) 0.027(7) Uiso 1 1 d
H27B H 0.0543(17) 0.8347(15) 0.0855(15) 0.020(7) Uiso 1 1 d
H27C H 0.0123(17) 0.8519(15) 0.1630(13) 0.014(6) Uiso 1 1 d
H28 H 0.1766(15) 0.7887(13) -0.0091(12) 0.009(5) Uiso 1 1 d
H29A H 0.3173(19) 0.9095(16) 0.0256(14) 0.037(8) Uiso 1 1 d
H29B H 0.2118(17) 0.9261(15) 0.0416(14) 0.030(7) Uiso 1 1 d
H29C H 0.2344(16) 0.9242(14) -0.0319(14) 0.026(6) Uiso 1 1 d
H30A H 0.3094(15) 0.7858(13) -0.0880(13) 0.014(5) Uiso 1 1 d
H30B H 0.3029(17) 0.7000(15) -0.0519(13) 0.020(6) Uiso 1 1 d
H30C H 0.3793(17) 0.7698(15) -0.0286(14) 0.019(6) Uiso 1 1 d
H31 H 0.0467(14) 0.3619(13) 0.0410(11) 0.010(5) Uiso 1 1 d
H32 H 0.1423(15) 0.4236(13) -0.0476(12) 0.012(6) Uiso 1 1 d
H33 H 0.1660(15) 0.5673(13) -0.0658(12) 0.019(6) Uiso 1 1 d
H34 H 0.0733(16) 0.6604(14) 0.0146(12) 0.019(6) Uiso 1 1 d
H35 H 0.0164(15) 0.5908(14) 0.1191(12) 0.016(6) Uiso 1 1 d
H37A H -0.041(2) 0.490(3) 0.2011(17) 0.107(12) Uiso 1 1 d
H37B H 0.0119(18) 0.4032(17) 0.1892(14) 0.040(8) Uiso 1 1 d
H37C H -0.089(2) 0.4105(18) 0.1408(15) 0.052(9) Uiso 1 1 d
B1 B 0.29486(15) 0.99457(16) 0.28294(12) 0.0186(4) Uani 1 1 d
F1 F 0.25029(7) 1.00217(8) 0.21363(6) 0.0219(2) Uani 1 1 d
F2 F 0.40070(7) 1.00208(9) 0.27617(6) 0.0260(2) Uani 1 1 d
F3 F 0.25805(10) 1.06031(8) 0.32821(8) 0.0312(3) Uani 1 1 d
F4 F 0.27155(9) 0.91219(8) 0.31145(7) 0.0245(3) Uani 1 1 d
B2 B 0.17944(15) 0.50332(18) 0.33062(11) 0.0186(4) Uani 1 1 d
F5 F 0.11860(9) 0.50906(10) 0.39186(7) 0.0369(3) Uani 1 1 d
F6 F 0.26002(10) 0.56217(9) 0.33624(7) 0.0353(4) Uani 1 1 d
F7 F 0.21886(12) 0.41841(8) 0.32606(8) 0.0353(3) Uani 1 1 d
F8 F 0.12505(9) 0.52201(9) 0.26841(7) 0.0381(4) Uani 1 1 d

loop_
_atom_site_aniso_label
_atom_site_aniso_U_11
_atom_site_aniso_U_22
_atom_site_aniso_U_33
_atom_site_aniso_U_23
_atom_site_aniso_U_13
_atom_site_aniso_U_12
Pd1 0.00932(5) 0.00850(6) 0.01244(7) -0.00031(6) -0.00145(6) 0.00030(5)
Pd2 0.01045(6) 0.00848(6) 0.01205(7) -0.00041(6) -0.00167(6) 0.00057(5)
P1 0.01007(18) 0.00945(19) 0.0115(2) 0.0001(2) -0.0007(2) -0.00023(17)
P2 0.01188(18) 0.00929(19) 0.0106(2) 0.0000(2) -0.0001(2) 0.00088(15)
C1 0.0129(8) 0.0124(10) 0.0087(10) 0.0007(8) 0.0005(7) 0.0008(7)
C2 0.0148(9) 0.0119(10) 0.0179(12) -0.0005(9) 0.0005(8) -0.0032(8)
C3 0.0183(9) 0.0119(10) 0.0145(11) 0.0018(9) 0.0001(8) 0.0063(8)
C4 0.0118(8) 0.0181(10) 0.0139(11) -0.0016(9) -0.0011(7) 0.0052(8)
C5 0.0134(9) 0.0134(10) 0.0170(12) -0.0008(9) 0.0006(8) -0.0030(8)
C6 0.0134(8) 0.0112(9) 0.0079(10) -0.0011(8) 0.0001(7) 0.0021(7)
C7 0.0082(7) 0.0107(9) 0.0132(10) -0.0013(8) -0.0015(7) -0.0016(7)
C8 0.0104(8) 0.0113(9) 0.0095(10) 0.0014(8) -0.0006(8) 0.0004(7)
C9 0.0094(8) 0.0121(9) 0.0093(10) -0.0022(8) -0.0033(7) 0.0033(7)
C10 0.0105(8) 0.0115(9) 0.0117(10) 0.0018(8) -0.0010(7) 0.0003(7)
C11 0.0158(9) 0.0130(9) 0.0105(11) 0.0012(8) 0.0034(8) 0.0006(8)
C12 0.0149(9) 0.0132(10) 0.0124(11) -0.0009(9) 0.0012(8) 0.0021(8)
C13 0.0129(8) 0.0103(9) 0.0096(10) 0.0012(8) 0.0017(7) -0.0010(7)
C14 0.0131(9) 0.0128(10) 0.0146(11) 0.0038(8) -0.0004(8) 0.0014(8)
C15 0.0109(8) 0.0172(10) 0.0146(11) 0.0019(9) -0.0013(7) -0.0022(8)
C16 0.0192(10) 0.0138(10) 0.0129(11) -0.0013(9) -0.0016(8) -0.0068(8)
C17 0.0177(9) 0.0102(10) 0.0137(11) 0.0005(9) 0.0005(8) 0.0001(8)
C18 0.0118(8) 0.0133(9) 0.0093(10) -0.0002(8) -0.0008(7) -0.0019(7)
C19 0.0130(9) 0.0120(10) 0.0140(11) 0.0009(8) 0.0017(8) -0.0014(8)
C20 0.0204(11) 0.0306(14) 0.0156(12) 0.0034(11) 0.0008(9) -0.0018(10)
C21 0.0139(9) 0.0187(11) 0.0212(13) -0.0013(10) 0.0004(9) -0.0038(9)
C22 0.0159(8) 0.0126(8) 0.0143(10) -0.0003(7) -0.0011(8) 0.0015(8)
C23 0.0286(11) 0.0148(10) 0.0190(11) -0.0039(8) -0.0012(10) 0.0014(10)
C24 0.0239(11) 0.0204(11) 0.0143(12) -0.0005(9) 0.0055(9) 0.0020(9)
C25 0.0132(9) 0.0096(10) 0.0162(11) -0.0014(8) -0.0015(8) 0.0013(8)
C26 0.0180(10) 0.0237(12) 0.0154(12) -0.0012(9) 0.0039(9) 0.0015(9)
C27 0.0179(10) 0.0249(13) 0.0208(14) -0.0005(11) 0.0005(10) 0.0063(9)
C28 0.0169(9) 0.0155(9) 0.0128(10) 0.0029(8) -0.0013(8) -0.0005(8)
C29 0.0413(14) 0.0152(10) 0.0173(11) 0.0043(9) 0.0014(10) 0.0019(10)
C30 0.0256(11) 0.0224(12) 0.0138(12) 0.0007(10) 0.0030(9) -0.0015(9)
C31 0.0125(8) 0.0119(10) 0.0187(11) 0.0000(8) -0.0049(7) 0.0000(8)
C32 0.0166(9) 0.0179(11) 0.0150(11) -0.0049(9) -0.0038(8) 0.0032(8)
C33 0.0169(9) 0.0185(11) 0.0141(11) 0.0041(9) -0.0046(8) -0.0009(8)
C34 0.0136(8) 0.0132(10) 0.0245(12) 0.0007(9) -0.0089(8) 0.0010(8)
C35 0.0127(7) 0.0177(10) 0.0218(12) -0.0056(10) -0.0018(9) 0.0028(7)
C36 0.0108(7) 0.0203(10) 0.0175(10) -0.0011(9) -0.0002(8) -0.0034(6)
C37 0.0235(11) 0.0280(13) 0.0306(14) 0.0012(11) 0.0071(10) -0.0059(10)
B1 0.0219(9) 0.0151(10) 0.0188(10) -0.0014(11) -0.0003(8) -0.0016(11)
F1 0.0302(5) 0.0174(5) 0.0181(5) 0.0014(6) -0.0053(4) -0.0013(6)
F2 0.0198(5) 0.0225(6) 0.0358(7) -0.0008(8) -0.0009(5) -0.0032(6)
F3 0.0347(7) 0.0297(7) 0.0291(8) -0.0131(6) 0.0008(6) 0.0030(6)
F4 0.0226(6) 0.0228(6) 0.0282(7) 0.0099(6) -0.0014(5) -0.0025(6)
B2 0.0221(9) 0.0195(11) 0.0143(10) -0.0028(12) 0.0011(8) 0.0001(11)
F5 0.0442(7) 0.0368(8) 0.0296(7) 0.0011(8) 0.0199(6) 0.0056(7)
F6 0.0432(8) 0.0416(8) 0.0211(7) 0.0011(6) -0.0034(6) -0.0205(7)
F7 0.0523(8) 0.0234(7) 0.0304(8) -0.0009(6) 0.0117(7) 0.0102(7)
F8 0.0380(7) 0.0473(10) 0.0289(7) 0.0081(7) -0.0132(6) -0.0041(7)

loop_
_atom_type_symbol
_atom_type_description
_atom_type_scat_dispersion_real
_atom_type_scat_dispersion_imag
_atom_type_scat_source
C C 0.0033 0.0016 'International Tables Vol C Tables 4.2.6.8 and 6.1.1.4'
H H 0.0000 0.0000 'International Tables Vol C Tables 4.2.6.8 and 6.1.1.4'
P P 0.1023 0.0942 'International Tables Vol C Tables 4.2.6.8 and 6.1.1.4'
Pd Pd -0.9988 1.0072 'International Tables Vol C Tables 4.2.6.8 and 6.1.1.4'
B B 0.0013 0.0007 'International Tables Vol C Tables 4.2.6.8 and 6.1.1.4'
F F 0.0171 0.0103 'International Tables Vol C Tables 4.2.6.8 and 6.1.1.4'

loop_
_geom_angle_atom_site_label_1
_geom_angle_atom_site_label_2
_geom_angle_atom_site_label_3
_geom_angle
C31 Pd1 C7 164.37(8)
C31 Pd1 C8 157.02(7)
C7 Pd1 C8 36.49(7)
C31 Pd1 P1 93.79(5)
C7 Pd1 P1 83.64(5)
C8 Pd1 P1 103.31(5)
C31 Pd1 C32 34.69(7)
C7 Pd1 C32 131.43(7)
C8 Pd1 C32 146.36(7)
P1 Pd1 C32 105.38(5)
C31 Pd1 C36 32.74(7)
C7 Pd1 C36 159.77(7)
C8 Pd1 C36 124.50(7)
P1 Pd1 C36 112.99(4)
C32 Pd1 C36 57.42(7)
C31 Pd1 Pd2 90.51(5)
C7 Pd1 Pd2 91.33(5)
C8 Pd1 Pd2 73.47(5)
P1 Pd1 Pd2 174.578(12)
C32 Pd1 Pd2 76.47(5)
C36 Pd1 Pd2 72.35(4)
C34 Pd2 C10 158.15(8)
C34 Pd2 C9 162.12(7)
C10 Pd2 C9 36.75(7)
C34 Pd2 P2 92.53(6)
C10 Pd2 P2 83.59(5)
C9 Pd2 P2 102.08(5)
C34 Pd2 C35 34.54(8)
C10 Pd2 C35 165.92(7)
C9 Pd2 C35 129.39(8)
P2 Pd2 C35 105.58(5)
C34 Pd2 C33 33.16(7)
C10 Pd2 C33 129.87(7)
C9 Pd2 C33 142.21(7)
P2 Pd2 C33 111.54(5)
C35 Pd2 C33 57.25(8)
C34 Pd2 Pd1 91.92(6)
C10 Pd2 Pd1 92.67(5)
C9 Pd2 Pd1 73.34(5)
P2 Pd2 Pd1 175.405(15)
C35 Pd2 Pd1 77.60(5)
C33 Pd2 Pd1 72.92(5)
C1 P1 C19 105.52(9)
C1 P1 C22 105.58(9)
C19 P1 C22 106.77(9)
C1 P1 Pd1 103.41(7)
C19 P1 Pd1 122.52(7)
C22 P1 Pd1 111.62(6)
C18 P2 C25 106.01(10)
C18 P2 C28 105.69(10)
C25 P2 C28 108.66(9)
C18 P2 Pd2 103.50(7)
C25 P2 Pd2 116.47(7)
C28 P2 Pd2 115.38(7)
C6 C1 C2 119.79(18)
C6 C1 P1 115.79(14)
C2 C1 P1 124.36(15)
C3 C2 C1 120.2(2)
C3 C2 H2 121.6(14)
C1 C2 H2 118.2(14)
C4 C3 C2 120.0(2)
C4 C3 H3 120.2(15)
C2 C3 H3 119.8(15)
C3 C4 C5 120.73(19)
C3 C4 H4 119.6(14)
C5 C4 H4 119.6(14)
C4 C5 C6 119.72(19)
C4 C5 H5 117.4(16)
C6 C5 H5 122.9(16)
C1 C6 C5 119.43(18)
C1 C6 C7 123.21(17)
C5 C6 C7 117.30(17)
C8 C7 C12 117.66(18)
C8 C7 C6 120.68(18)
C12 C7 C6 117.93(17)
C8 C7 Pd1 72.85(10)
C12 C7 Pd1 102.69(13)
C6 C7 Pd1 112.65(12)
C7 C8 C9 121.3(2)
C7 C8 Pd1 70.66(11)
C9 C8 Pd1 106.91(15)
C7 C8 H8 120.4(16)
C9 C8 H8 117.3(16)
Pd1 C8 H8 102.7(16)
C8 C9 C10 120.5(2)
C8 C9 Pd2 106.24(15)
C10 C9 Pd2 69.67(11)
C8 C9 H9 115.0(12)
C10 C9 H9 123.8(11)
Pd2 C9 H9 103.3(11)
C9 C10 C11 117.46(18)
C9 C10 C13 119.35(18)
C11 C10 C13 119.34(17)
C9 C10 Pd2 73.57(10)
C11 C10 Pd2 101.20(13)
C13 C10 Pd2 113.31(12)
C12 C11 C10 121.7(2)
C12 C11 H11 118.5(13)
C10 C11 H11 119.8(13)
C11 C12 C7 121.2(2)
C11 C12 H12 119.1(13)
C7 C12 H12 119.7(13)
C14 C13 C18 119.44(18)
C14 C13 C10 118.23(17)
C18 C13 C10 122.24(17)
C15 C14 C13 119.94(18)
C15 C14 H14 125.6(13)
C13 C14 H14 114.3(13)
C16 C15 C14 120.67(19)
C16 C15 H15 118.2(12)
C14 C15 H15 121.1(12)
C17 C16 C15 119.9(2)
C17 C16 H16 119.1(13)
C15 C16 H16 121.0(13)
C16 C17 C18 119.87(19)
C16 C17 H17 121.7(13)
C18 C17 H17 118.4(13)
C13 C18 C17 120.01(18)
C13 C18 P2 115.82(15)
C17 C18 P2 124.07(15)
C20 C19 C21 112.57(18)
C20 C19 P1 110.19(15)
C21 C19 P1 112.01(16)
C20 C19 H19 108.0(14)
C21 C19 H19 109.9(14)
P1 C19 H19 103.8(14)
C19 C20 H20A 109.5(18)
C19 C20 H20B 108.8(15)
H20A C20 H20B 105(2)
C19 C20 H20C 111.2(15)
H20A C20 H20C 108(2)
H20B C20 H20C 114.0(19)
C19 C21 H21A 110.0(16)
C19 C21 H21B 112.3(14)
H21A C21 H21B 105(2)
C19 C21 H21C 110.2(14)
H21A C21 H21C 108(2)
H21B C21 H21C 111(2)
C23 C22 C24 109.99(18)
C23 C22 P1 114.30(14)
C24 C22 P1 110.35(15)
C23 C22 H22 106.3(13)
C24 C22 H22 109.6(13)
P1 C22 H22 106.1(13)
C22 C23 H23A 109.3(12)
C22 C23 H23B 109.7(15)
H23A C23 H23B 107.8(19)
C22 C23 H23C 111.8(12)
H23A C23 H23C 106.8(17)
H23B C23 H23C 111.2(18)
C22 C24 H24A 110.5(15)
C22 C24 H24B 111.5(15)
H24A C24 H24B 108(2)
C22 C24 H24C 105.5(13)
H24A C24 H24C 113.0(19)
H24B C24 H24C 108(2)
C26 C25 C27 111.43(19)
C26 C25 P2 108.49(14)
C27 C25 P2 113.07(16)
C26 C25 H25 109.3(14)
C27 C25 H25 109.1(13)
P2 C25 H25 105.2(14)
C25 C26 H26A 104.4(17)
C25 C26 H26B 113.8(15)
H26A C26 H26B 103(2)
C25 C26 H26C 111.3(14)
H26A C26 H26C 115(2)
H26B C26 H26C 109.2(19)
C25 C27 H27A 110.2(12)
C25 C27 H27B 110.6(16)
H27A C27 H27B 102(2)
C25 C27 H27C 109.5(14)
H27A C27 H27C 106.1(18)
H27B C27 H27C 118(2)
C30 C28 C29 111.21(18)
C30 C28 P2 110.58(15)
C29 C28 P2 113.58(16)
C30 C28 H28 107.8(14)
C29 C28 H28 110.8(13)
P2 C28 H28 102.4(14)
C28 C29 H29A 107.9(16)
C28 C29 H29B 113.1(15)
H29A C29 H29B 109(2)
C28 C29 H29C 108.1(14)
H29A C29 H29C 118(2)
H29B C29 H29C 101(2)
C28 C30 H30A 109.0(14)
C28 C30 H30B 112.3(15)
H30A C30 H30B 112(2)
C28 C30 H30C 107.1(15)
H30A C30 H30C 106.5(19)
H30B C30 H30C 110(2)
C32 C31 C36 119.73(19)
C32 C31 Pd1 83.79(12)
C36 C31 Pd1 90.73(12)
C32 C31 H31 118.0(13)
C36 C31 H31 120.9(13)
Pd1 C31 H31 107.3(12)
C33 C32 C31 120.9(2)
C33 C32 Pd1 105.81(17)
C31 C32 Pd1 61.52(11)
C33 C32 H32 117.8(16)
C31 C32 H32 121.0(16)
Pd1 C32 H32 107.1(15)
C32 C33 C34 120.1(2)
C32 C33 Pd2 104.38(17)
C34 C33 Pd2 57.52(11)
C32 C33 H33 120.5(13)
C34 C33 H33 119.3(12)
Pd2 C33 H33 108.4(13)
C35 C34 C33 118.4(2)
C35 C34 Pd2 84.07(12)
C33 C34 Pd2 89.31(12)
C35 C34 H34 118.5(13)
C33 C34 H34 121.1(14)
Pd2 C34 H34 110.3(13)
C36 C35 C34 122.6(2)
C36 C35 Pd2 105.86(12)
C34 C35 Pd2 61.39(10)
C36 C35 H35 111.3(17)
C34 C35 H35 125.9(18)
Pd2 C35 H35 109.7(16)
C35 C36 C31 117.8(2)
C35 C36 C37 120.0(2)
C31 C36 C37 121.69(19)
C35 C36 Pd1 103.62(11)
C31 C36 Pd1 56.53(9)
C37 C36 Pd1 114.07(14)
C36 C37 H37A 110.6(19)
C36 C37 H37B 107.9(15)
H37A C37 H37B 99(2)
C36 C37 H37C 106.2(16)
H37A C37 H37C 120(2)
H37B C37 H37C 113(2)
F3 B1 F4 110.37(16)
F3 B1 F2 109.89(17)
F4 B1 F2 108.97(18)
F3 B1 F1 109.70(17)
F4 B1 F1 108.80(16)
F2 B1 F1 109.08(16)
F8 B2 F5 111.15(16)
F8 B2 F6 108.88(19)
F5 B2 F6 109.83(18)
F8 B2 F7 109.56(19)
F5 B2 F7 108.79(19)
F6 B2 F7 108.60(17)

loop_
_geom_bond_atom_site_label_1
_geom_bond_atom_site_label_2
_geom_bond_distance
Pd1 C31 2.1884(18)
Pd1 C7 2.2354(17)
Pd1 C8 2.264(2)
Pd1 P1 2.3148(4)
Pd1 C32 2.475(2)
Pd1 C36 2.6232(16)
Pd1 Pd2 2.7091(2)
Pd2 C34 2.1766(19)
Pd2 C10 2.2249(17)
Pd2 C9 2.2758(19)
Pd2 P2 2.2995(5)
Pd2 C35 2.4661(18)
Pd2 C33 2.580(2)
P1 C1 1.8109(19)
P1 C19 1.841(2)
P1 C22 1.843(2)
P2 C18 1.8060(19)
P2 C25 1.832(2)
P2 C28 1.844(2)
C1 C6 1.392(3)
C1 C2 1.396(3)
C2 C3 1.380(3)
C2 H2 0.82(2)
C3 C4 1.372(3)
C3 H3 0.83(2)
C4 C5 1.388(3)
C4 H4 0.85(2)
C5 C6 1.397(3)
C5 H5 0.83(2)
C6 C7 1.503(3)
C7 C8 1.409(3)
C7 C12 1.442(3)
C8 C9 1.413(2)
C8 H8 0.81(2)
C9 C10 1.420(3)
C9 H9 0.906(19)
C10 C11 1.441(3)
C10 C13 1.496(3)
C11 C12 1.360(2)
C11 H11 0.94(2)
C12 H12 0.89(2)
C13 C14 1.393(3)
C13 C18 1.396(3)
C14 C15 1.387(3)
C14 H14 0.890(19)
C15 C16 1.384(3)
C15 H15 0.909(18)
C16 C17 1.384(3)
C16 H16 0.85(2)
C17 C18 1.400(3)
C17 H17 0.902(18)
C19 C20 1.520(3)
C19 C21 1.523(3)
C19 H19 0.95(2)
C20 H20A 0.83(2)
C20 H20B 0.91(2)
C20 H20C 0.92(2)
C21 H21A 0.92(3)
C21 H21B 0.97(3)
C21 H21C 0.91(2)
C22 C23 1.525(3)
C22 C24 1.527(3)
C22 H22 0.96(2)
C23 H23A 1.01(2)
C23 H23B 0.91(2)
C23 H23C 1.03(2)
C24 H24A 0.98(2)
C24 H24B 0.93(2)
C24 H24C 0.94(2)
C25 C26 1.517(3)
C25 C27 1.528(3)
C25 H25 0.90(2)
C26 H26A 0.81(2)
C26 H26B 0.91(2)
C26 H26C 1.01(2)
C27 H27A 1.03(2)
C27 H27B 0.83(3)
C27 H27C 0.97(2)
C28 C30 1.519(3)
C28 C29 1.525(3)
C28 H28 0.88(2)
C29 H29A 0.88(2)
C29 H29B 0.89(2)
C29 H29C 0.90(2)
C30 H30A 0.86(2)
C30 H30B 0.91(2)
C30 H30C 0.94(2)
C31 C32 1.417(3)
C31 C36 1.419(3)
C31 H31 0.90(2)
C32 C33 1.380(3)
C32 H32 0.79(2)
C33 C34 1.411(3)
C33 H33 0.95(2)
C34 C35 1.406(3)
C34 H34 0.94(2)
C35 C36 1.395(3)
C35 H35 0.75(2)
C36 C37 1.492(3)
C37 H37A 1.04(4)
C37 H37B 0.93(3)
C37 H37C 0.99(3)
B1 F3 1.386(3)
B1 F4 1.391(3)
B1 F2 1.399(2)
B1 F1 1.403(2)
B2 F8 1.374(2)
B2 F5 1.380(2)
B2 F6 1.389(3)
B2 F7 1.393(3)
